data_4063698
loop_
_publ_author_name
'Adams, Jeramie J.'
'Lau, Ade'
'Arulsamy, Navamoney'
'Roddick, Dean M.'

_publ_section_title
;
 Acceptor PCP Pincer Iridium Chemistry: (CF3PCP)IrIIICoordination
 Properties
;
_journal_issue 4
_journal_name_full Organometallics
_journal_page_first 689
_journal_paper_doi 10.1021/om1008633
_journal_volume 30
_journal_year 2011
_chemical_formula_moiety 'C20 H20 Cl F12 Ir P2'
_chemical_formula_sum 'C20 H20 Cl F12 Ir P2'
_chemical_formula_weight 777.95
_chemical_name_common '[(cod)Ir(Cl)(u-CF3PCPH)]x'
_chemical_name_systematic
;

 ?

;
_space_group_IT_number 14
_symmetry_cell_setting monoclinic
_symmetry_space_group_name_Hall '-P 2yn'
_symmetry_space_group_name_H-M 'P 1 21/n 1'
_atom_sites_solution_hydrogens geom
_atom_sites_solution_primary direct
_atom_sites_solution_secondary difmap
_audit_creation_method SHELXL-97
_cell_angle_alpha 90.00
_cell_angle_beta 103.8760(10)
_cell_angle_gamma 90.00
_cell_formula_units_Z 4
_cell_length_a 10.2335(2)
_cell_length_b 17.6756(3)
_cell_length_c 13.3597(2)
_cell_measurement_reflns_used 5131
_cell_measurement_temperature 296(2)
_cell_measurement_theta_max 31.94
_cell_measurement_theta_min 2.35
_cell_volume 2346.02(7)
_computing_cell_refinement 'Bruker SMART (Bruker, 2004)'
_computing_data_collection 'Bruker SMART (Bruker, 2004)'
_computing_data_reduction 'Bruker SAINT (Bruker, 2004)'
_computing_molecular_graphics 'Bruker SHELXTL V. 6.14 (Bruker, 2004)'
_computing_publication_material 'Bruker SHELXTL V. 6.14 (Bruker, 2004)'
_computing_structure_refinement 'SHELXL-97 (Sheldrick, 1997)'
_computing_structure_solution 'SHELXS-97 (Sheldrick, 1997)'
_diffrn_ambient_temperature 296(2)
_diffrn_measured_fraction_theta_full 0.994
_diffrn_measured_fraction_theta_max 0.994
_diffrn_measurement_device_type 'CCD area detector'
_diffrn_measurement_method 'phi and omega scans'
_diffrn_radiation_monochromator graphite
_diffrn_radiation_source 'fine-focus sealed tube'
_diffrn_radiation_type MoK\a
_diffrn_radiation_wavelength 0.71073
_diffrn_reflns_av_R_equivalents 0.0340
_diffrn_reflns_av_sigmaI/netI 0.0721
_diffrn_reflns_limit_h_max 15
_diffrn_reflns_limit_h_min -10
_diffrn_reflns_limit_k_max 21
_diffrn_reflns_limit_k_min -26
_diffrn_reflns_limit_l_max 12
_diffrn_reflns_limit_l_min -20
_diffrn_reflns_number 13799
_diffrn_reflns_theta_full 32.57
_diffrn_reflns_theta_max 32.57
_diffrn_reflns_theta_min 2.35
_exptl_absorpt_coefficient_mu 6.046
_exptl_absorpt_correction_T_max 0.5640
_exptl_absorpt_correction_T_min 0.4503
_exptl_absorpt_correction_type numerical
_exptl_absorpt_process_details 'SADABS (Bruker, 2004)'
_exptl_crystal_colour colourless
_exptl_crystal_density_diffrn 2.203
_exptl_crystal_density_method 'not measured'
_exptl_crystal_description rectangular_prism
_exptl_crystal_F_000 1488
_exptl_crystal_size_max 0.16
_exptl_crystal_size_mid 0.13
_exptl_crystal_size_min 0.11
_refine_diff_density_max 2.299
_refine_diff_density_min -0.922
_refine_diff_density_rms 0.176
_refine_ls_extinction_method none
_refine_ls_goodness_of_fit_ref 0.923
_refine_ls_hydrogen_treatment constr
_refine_ls_matrix_type full
_refine_ls_number_parameters 325
_refine_ls_number_reflns 8487
_refine_ls_number_restraints 0
_refine_ls_restrained_S_all 0.923
_refine_ls_R_factor_all 0.0768
_refine_ls_R_factor_gt 0.0425
_refine_ls_shift/su_max 0.001
_refine_ls_shift/su_mean 0.000
_refine_ls_structure_factor_coef Fsqd
_refine_ls_weighting_details 'calc w=1/[\s^2^(Fo^2^)+(0.0392P)^2^+0.0000P] where P=(Fo^2^+2Fc^2^)/3'
_refine_ls_weighting_scheme calc
_refine_ls_wR_factor_gt 0.0799
_refine_ls_wR_factor_ref 0.0920
_reflns_number_gt 5675
_reflns_number_total 8487
_reflns_threshold_expression >2sigma(I)
_cod_data_source_file om1008633_si_009.cif
_cod_data_source_block jja03n
_cod_depositor_comments
;
The following automatic conversions were performed:

'_symmetry_cell_setting' value 'Monoclinic' changed to 'monoclinic'
according to /home/saulius/struct/CIF-dictionaries/cif_core.dic
dictionary named 'cif_core.dic' version 2.4.1 from 2010-06-29.

Automatic conversion script
Id: cif_fix_values 1715 2011-07-08 13:25:40Z adriana 
;
_cod_original_sg_symbol_H-M P2(1)/n
_cod_database_code 4063698

loop_
_symmetry_equiv_pos_as_xyz
'x, y, z'
'-x+1/2, y+1/2, -z+1/2'
'-x, -y, -z'
'x-1/2, -y-1/2, z-1/2'

loop_
_atom_site_label
_atom_site_type_symbol
_atom_site_fract_x
_atom_site_fract_y
_atom_site_fract_z
_atom_site_U_iso_or_equiv
_atom_site_adp_type
_atom_site_occupancy
_atom_site_symmetry_multiplicity
_atom_site_calc_flag
_atom_site_refinement_flags
Ir1 Ir 0.514628(17) 0.173773(10) 0.295329(13) 0.02510(5) Uani 1 1 d .
Cl1 Cl 0.60402(14) 0.10165(8) 0.44856(10) 0.0404(3) Uani 1 1 d .
P1 P 0.39941(12) 0.06010(7) 0.23581(10) 0.0276(3) Uani 1 1 d .
C1 C 0.2051(5) 0.0471(3) 0.3614(4) 0.0320(10) Uani 1 1 d .
C2 C 0.0707(5) 0.0506(3) 0.3094(4) 0.0332(11) Uani 1 1 d .
H2A H 0.0453 0.0346 0.2411 0.040 Uiso 1 1 calc R
C3 C -0.0273(5) 0.0776(3) 0.3569(4) 0.0356(11) Uani 1 1 d .
C4 C 0.0129(6) 0.1008(3) 0.4585(4) 0.0427(13) Uani 1 1 d .
H4A H -0.0512 0.1169 0.4927 0.051 Uiso 1 1 calc R
C5 C 0.1477(6) 0.1001(3) 0.5098(5) 0.0461(14) Uani 1 1 d .
H5A H 0.1737 0.1180 0.5771 0.055 Uiso 1 1 calc R
C6 C 0.2431(5) 0.0735(3) 0.4620(4) 0.0370(11) Uani 1 1 d .
H6A H 0.3333 0.0730 0.4971 0.044 Uiso 1 1 calc R
C7 C 0.3093(5) 0.0066(3) 0.3165(4) 0.0361(11) Uani 1 1 d .
H7A H 0.2646 -0.0355 0.2758 0.043 Uiso 1 1 calc R
H7B H 0.3762 -0.0146 0.3736 0.043 Uiso 1 1 calc R
C8 C 0.5034(5) -0.0245(3) 0.2109(4) 0.0388(12) Uani 1 1 d .
F8A F 0.5931(4) -0.04286(19) 0.2966(3) 0.0560(9) Uani 1 1 d .
F8B F 0.4323(4) -0.08691(19) 0.1801(3) 0.0673(11) Uani 1 1 d .
F8C F 0.5714(4) -0.0087(2) 0.1406(3) 0.0670(11) Uani 1 1 d .
C9 C 0.2726(6) 0.0528(3) 0.1078(4) 0.0459(14) Uani 1 1 d .
F9A F 0.1698(3) 0.1007(2) 0.1039(3) 0.0551(9) Uani 1 1 d .
F9B F 0.3265(4) 0.0720(3) 0.0299(3) 0.0714(12) Uani 1 1 d .
F9C F 0.2158(4) -0.0139(2) 0.0858(3) 0.0818(13) Uani 1 1 d .
C10 C -0.1748(5) 0.0732(3) 0.3050(5) 0.0390(12) Uani 1 1 d .
H10A H -0.2184 0.0490 0.3535 0.047 Uiso 1 1 calc R
H10B H -0.1833 0.0388 0.2473 0.047 Uiso 1 1 calc R
P2 P -0.27699(13) 0.15796(7) 0.25514(11) 0.0330(3) Uani 1 1 d .
C11 C -0.1578(6) 0.2398(3) 0.3008(6) 0.0528(16) Uani 1 1 d .
F11C F -0.1367(4) 0.2474(2) 0.4019(3) 0.0689(11) Uani 1 1 d .
C12 C -0.2586(8) 0.1597(4) 0.1175(6) 0.0588(19) Uani 1 1 d .
F11B F -0.2102(4) 0.3050(2) 0.2586(3) 0.0648(11) Uani 1 1 d .
F11A F -0.0395(4) 0.2321(2) 0.2773(4) 0.0809(14) Uani 1 1 d .
F12B F -0.2654(6) 0.2275(3) 0.0762(4) 0.1056(19) Uani 1 1 d .
F12A F -0.3586(6) 0.1228(4) 0.0573(3) 0.114(2) Uani 1 1 d .
F12C F -0.1474(6) 0.1298(4) 0.1047(4) 0.126(2) Uani 1 1 d .
C13 C 0.4026(5) 0.2335(3) 0.3875(4) 0.0365(12) Uani 1 1 d .
H13A H 0.3913 0.2052 0.4479 0.044 Uiso 1 1 calc R
C14 C 0.5314(6) 0.2674(3) 0.4003(4) 0.0393(12) Uani 1 1 d .
H14A H 0.5918 0.2576 0.4679 0.047 Uiso 1 1 calc R
C15 C 0.5515(7) 0.3441(3) 0.3571(5) 0.0523(16) Uani 1 1 d .
H15A H 0.6469 0.3557 0.3738 0.063 Uiso 1 1 calc R
H15B H 0.5071 0.3819 0.3899 0.063 Uiso 1 1 calc R
C16 C 0.4973(6) 0.3489(3) 0.2416(5) 0.0464(14) Uani 1 1 d .
H16A H 0.5580 0.3796 0.2128 0.056 Uiso 1 1 calc R
H16B H 0.4107 0.3742 0.2271 0.056 Uiso 1 1 calc R
C17 C 0.4809(6) 0.2724(3) 0.1887(4) 0.0399(13) Uani 1 1 d .
H17A H 0.5257 0.2682 0.1318 0.048 Uiso 1 1 calc R
C18 C 0.3627(5) 0.2311(3) 0.1743(4) 0.0376(12) Uani 1 1 d .
H18A H 0.3388 0.2035 0.1088 0.045 Uiso 1 1 calc R
C19 C 0.2430(6) 0.2562(4) 0.2138(5) 0.0493(14) Uani 1 1 d .
H19A H 0.2058 0.3018 0.1774 0.059 Uiso 1 1 calc R
H19B H 0.1743 0.2173 0.1981 0.059 Uiso 1 1 calc R
C20 C 0.2764(6) 0.2717(4) 0.3283(5) 0.0510(15) Uani 1 1 d .
H20A H 0.2860 0.3259 0.3392 0.061 Uiso 1 1 calc R
H20B H 0.2017 0.2551 0.3558 0.061 Uiso 1 1 calc R

loop_
_atom_site_aniso_label
_atom_site_aniso_U_11
_atom_site_aniso_U_22
_atom_site_aniso_U_33
_atom_site_aniso_U_23
_atom_site_aniso_U_13
_atom_site_aniso_U_12
Ir1 0.02271(8) 0.02542(9) 0.02819(9) 0.00112(8) 0.00814(6) 0.00183(8)
Cl1 0.0425(7) 0.0423(7) 0.0347(6) 0.0091(6) 0.0058(6) 0.0066(6)
P1 0.0223(5) 0.0286(6) 0.0328(6) -0.0022(5) 0.0085(5) 0.0004(5)
C1 0.027(2) 0.030(2) 0.042(3) 0.008(2) 0.015(2) 0.003(2)
C2 0.029(2) 0.029(2) 0.044(3) -0.002(2) 0.013(2) -0.002(2)
C3 0.030(2) 0.027(2) 0.055(3) 0.005(2) 0.020(2) 0.004(2)
C4 0.040(3) 0.047(3) 0.047(3) -0.001(3) 0.021(3) 0.005(3)
C5 0.052(4) 0.045(3) 0.043(3) 0.001(3) 0.013(3) 0.008(3)
C6 0.029(2) 0.037(3) 0.044(3) 0.006(2) 0.008(2) 0.002(2)
C7 0.033(3) 0.032(3) 0.048(3) 0.006(2) 0.017(2) 0.004(2)
C8 0.035(3) 0.034(3) 0.051(3) -0.005(3) 0.016(3) -0.002(2)
F8A 0.048(2) 0.045(2) 0.072(2) -0.0048(18) 0.0083(19) 0.0164(16)
F8B 0.048(2) 0.039(2) 0.116(3) -0.035(2) 0.022(2) -0.0053(17)
F8C 0.069(2) 0.071(3) 0.077(3) -0.009(2) 0.049(2) 0.009(2)
C9 0.050(4) 0.042(3) 0.044(3) -0.006(3) 0.008(3) 0.001(3)
F9A 0.0398(18) 0.063(2) 0.055(2) -0.0015(18) -0.0025(16) 0.0028(17)
F9B 0.070(3) 0.110(3) 0.0345(18) -0.008(2) 0.0132(19) 0.011(2)
F9C 0.080(3) 0.054(2) 0.086(3) -0.016(2) -0.031(2) -0.014(2)
C10 0.025(2) 0.028(3) 0.065(4) 0.000(2) 0.013(2) 0.002(2)
P2 0.0239(6) 0.0324(7) 0.0454(7) 0.0024(6) 0.0137(6) 0.0012(5)
C11 0.031(3) 0.040(3) 0.086(5) 0.005(3) 0.010(3) -0.005(3)
F11C 0.062(2) 0.052(2) 0.081(3) -0.012(2) -0.006(2) -0.0101(19)
C12 0.064(4) 0.059(4) 0.067(4) 0.006(4) 0.042(4) 0.015(4)
F11B 0.050(2) 0.0371(19) 0.108(3) 0.016(2) 0.021(2) -0.0022(16)
F11A 0.0329(19) 0.060(3) 0.155(4) 0.015(3) 0.034(2) -0.0058(18)
F12B 0.171(5) 0.084(3) 0.087(3) 0.032(3) 0.080(4) 0.021(3)
F12A 0.139(5) 0.160(5) 0.051(3) -0.018(3) 0.037(3) -0.055(4)
F12C 0.122(5) 0.184(6) 0.098(4) 0.021(4) 0.076(4) 0.074(4)
C13 0.040(3) 0.041(3) 0.031(2) -0.005(2) 0.015(2) 0.004(2)
C14 0.046(3) 0.034(3) 0.038(3) -0.013(2) 0.011(2) -0.005(2)
C15 0.058(4) 0.034(3) 0.068(4) -0.015(3) 0.020(3) -0.007(3)
C16 0.049(3) 0.030(3) 0.059(4) 0.012(3) 0.012(3) 0.002(2)
C17 0.048(3) 0.034(3) 0.041(3) 0.013(2) 0.017(3) 0.007(2)
C18 0.038(3) 0.038(3) 0.035(3) 0.007(2) 0.006(2) 0.011(2)
C19 0.033(3) 0.050(4) 0.059(4) -0.001(3) 0.000(3) 0.015(3)
C20 0.042(3) 0.049(4) 0.068(4) -0.001(3) 0.025(3) 0.010(3)

loop_
_atom_type_symbol
_atom_type_description
_atom_type_scat_dispersion_real
_atom_type_scat_dispersion_imag
_atom_type_scat_source
C C 0.0033 0.0016 'International Tables Vol C Tables 4.2.6.8 and 6.1.1.4'
H H 0.0000 0.0000 'International Tables Vol C Tables 4.2.6.8 and 6.1.1.4'
F F 0.0171 0.0103 'International Tables Vol C Tables 4.2.6.8 and 6.1.1.4'
P P 0.1023 0.0942 'International Tables Vol C Tables 4.2.6.8 and 6.1.1.4'
Cl Cl 0.1484 0.1585 'International Tables Vol C Tables 4.2.6.8 and 6.1.1.4'
Ir Ir -1.4442 7.9887 'International Tables Vol C Tables 4.2.6.8 and 6.1.1.4'

loop_
_geom_angle_atom_site_label_1
_geom_angle_atom_site_label_2
_geom_angle_atom_site_label_3
_geom_angle
_geom_angle_site_symmetry_1
_geom_angle_site_symmetry_3
C14 Ir1 C13 38.6(2) . .
C14 Ir1 C18 93.2(2) . .
C13 Ir1 C18 79.3(2) . .
C14 Ir1 C17 77.9(2) . .
C13 Ir1 C17 87.7(2) . .
C18 Ir1 C17 36.5(2) . .
C14 Ir1 P2 107.91(15) . 1_655
C13 Ir1 P2 146.24(15) . 1_655
C18 Ir1 P2 114.11(13) . 1_655
C17 Ir1 P2 87.52(14) . 1_655
C14 Ir1 P1 145.86(14) . .
C13 Ir1 P1 108.55(15) . .
C18 Ir1 P1 86.38(15) . .
C17 Ir1 P1 117.46(16) . .
P2 Ir1 P1 103.28(4) 1_655 .
C14 Ir1 Cl1 84.16(16) . .
C13 Ir1 Cl1 85.35(15) . .
C18 Ir1 Cl1 158.19(14) . .
C17 Ir1 Cl1 158.69(16) . .
P2 Ir1 Cl1 87.15(5) 1_655 .
P1 Ir1 Cl1 83.85(5) . .
C7 P1 C9 99.4(3) . .
C7 P1 C8 94.5(2) . .
C9 P1 C8 94.5(3) . .
C7 P1 Ir1 121.23(18) . .
C9 P1 Ir1 122.78(19) . .
C8 P1 Ir1 117.99(17) . .
C2 C1 C6 119.0(4) . .
C2 C1 C7 121.9(5) . .
C6 C1 C7 118.7(5) . .
C1 C2 C3 121.5(5) . .
C1 C2 H2A 119.2 . .
C3 C2 H2A 119.2 . .
C4 C3 C2 118.1(5) . .
C4 C3 C10 119.8(5) . .
C2 C3 C10 121.7(5) . .
C3 C4 C5 120.7(5) . .
C3 C4 H4A 119.7 . .
C5 C4 H4A 119.7 . .
C6 C5 C4 120.5(5) . .
C6 C5 H5A 119.7 . .
C4 C5 H5A 119.7 . .
C5 C6 C1 120.1(5) . .
C5 C6 H6A 120.0 . .
C1 C6 H6A 120.0 . .
C1 C7 P1 119.1(3) . .
C1 C7 H7A 107.5 . .
P1 C7 H7A 107.5 . .
C1 C7 H7B 107.5 . .
P1 C7 H7B 107.5 . .
H7A C7 H7B 107.0 . .
F8A C8 F8C 107.0(4) . .
F8A C8 F8B 106.2(5) . .
F8C C8 F8B 107.1(4) . .
F8A C8 P1 109.9(4) . .
F8C C8 P1 111.6(4) . .
F8B C8 P1 114.6(4) . .
F9C C9 F9B 107.2(5) . .
F9C C9 F9A 104.8(5) . .
F9B C9 F9A 106.0(5) . .
F9C C9 P1 115.8(4) . .
F9B C9 P1 111.5(4) . .
F9A C9 P1 110.8(4) . .
C3 C10 P2 122.7(4) . .
C3 C10 H10A 106.6 . .
P2 C10 H10A 106.6 . .
C3 C10 H10B 106.6 . .
P2 C10 H10B 106.6 . .
H10A C10 H10B 106.6 . .
C10 P2 C12 100.6(3) . .
C10 P2 C11 103.7(3) . .
C12 P2 C11 95.3(3) . .
C10 P2 Ir1 118.71(17) . 1_455
C12 P2 Ir1 122.0(2) . 1_455
C11 P2 Ir1 112.8(2) . 1_455
F11C C11 F11A 108.5(6) . .
F11C C11 F11B 107.1(5) . .
F11A C11 F11B 106.6(5) . .
F11C C11 P2 109.9(4) . .
F11A C11 P2 113.5(5) . .
F11B C11 P2 111.1(4) . .
F12C C12 F12A 107.1(6) . .
F12C C12 F12B 106.0(6) . .
F12A C12 F12B 104.0(7) . .
F12C C12 P2 114.5(6) . .
F12A C12 P2 110.0(4) . .
F12B C12 P2 114.5(5) . .
C14 C13 C20 122.0(5) . .
C14 C13 Ir1 70.7(3) . .
C20 C13 Ir1 115.4(4) . .
C14 C13 H13A 113.9 . .
C20 C13 H13A 113.9 . .
Ir1 C13 H13A 113.9 . .
C13 C14 C15 122.8(5) . .
C13 C14 Ir1 70.7(3) . .
C15 C14 Ir1 116.1(4) . .
C13 C14 H14A 113.5 . .
C15 C14 H14A 113.5 . .
Ir1 C14 H14A 113.5 . .
C14 C15 C16 113.1(5) . .
C14 C15 H15A 109.0 . .
C16 C15 H15A 109.0 . .
C14 C15 H15B 109.0 . .
C16 C15 H15B 109.0 . .
H15A C15 H15B 107.8 . .
C15 C16 C17 113.4(5) . .
C15 C16 H16A 108.9 . .
C17 C16 H16A 108.9 . .
C15 C16 H16B 108.9 . .
C17 C16 H16B 108.9 . .
H16A C16 H16B 107.7 . .
C18 C17 C16 122.0(5) . .
C18 C17 Ir1 70.9(3) . .
C16 C17 Ir1 114.7(4) . .
C18 C17 H17A 114.1 . .
C16 C17 H17A 114.1 . .
Ir1 C17 H17A 114.1 . .
C17 C18 C19 123.4(5) . .
C17 C18 Ir1 72.7(3) . .
C19 C18 Ir1 111.5(3) . .
C17 C18 H18A 114.1 . .
C19 C18 H18A 114.1 . .
Ir1 C18 H18A 114.1 . .
C20 C19 C18 113.7(5) . .
C20 C19 H19A 108.8 . .
C18 C19 H19A 108.8 . .
C20 C19 H19B 108.8 . .
C18 C19 H19B 108.8 . .
H19A C19 H19B 107.7 . .
C13 C20 C19 114.1(4) . .
C13 C20 H20A 108.7 . .
C19 C20 H20A 108.7 . .
C13 C20 H20B 108.7 . .
C19 C20 H20B 108.7 . .
H20A C20 H20B 107.6 . .

loop_
_geom_bond_atom_site_label_1
_geom_bond_atom_site_label_2
_geom_bond_distance
_geom_bond_site_symmetry_2
Ir1 C14 2.150(5) .
Ir1 C13 2.150(5) .
Ir1 C18 2.203(5) .
Ir1 C17 2.225(5) .
Ir1 P2 2.3373(12) 1_655
Ir1 P1 2.3684(13) .
Ir1 Cl1 2.3989(12) .
P1 C7 1.839(5) .
P1 C9 1.886(6) .
P1 C8 1.909(5) .
C1 C2 1.385(7) .
C1 C6 1.388(7) .
C1 C7 1.522(6) .
C2 C3 1.394(6) .
C2 H2A 0.9300 .
C3 C4 1.383(8) .
C3 C10 1.505(7) .
C4 C5 1.385(8) .
C4 H4A 0.9300 .
C5 C6 1.371(7) .
C5 H5A 0.9300 .
C6 H6A 0.9300 .
C7 H7A 0.9700 .
C7 H7B 0.9700 .
C8 F8A 1.325(6) .
C8 F8C 1.327(6) .
C8 F8B 1.332(6) .
C9 F9C 1.315(7) .
C9 F9B 1.334(6) .
C9 F9A 1.343(7) .
C10 P2 1.856(5) .
C10 H10A 0.9700 .
C10 H10B 0.9700 .
P2 C12 1.893(7) .
P2 C11 1.896(6) .
P2 Ir1 2.3373(12) 1_455
C11 F11C 1.323(8) .
C11 F11A 1.328(7) .
C11 F11B 1.338(7) .
C12 F12C 1.302(7) .
C12 F12A 1.314(9) .
C12 F12B 1.314(7) .
C13 C14 1.420(7) .
C13 C20 1.503(8) .
C13 H13A 0.9800 .
C14 C15 1.505(8) .
C14 H14A 0.9800 .
C15 C16 1.512(9) .
C15 H15A 0.9700 .
C15 H15B 0.9700 .
C16 C17 1.517(8) .
C16 H16A 0.9700 .
C16 H16B 0.9700 .
C17 C18 1.386(8) .
C17 H17A 0.9800 .
C18 C19 1.512(7) .
C18 H18A 0.9800 .
C19 C20 1.511(8) .
C19 H19A 0.9700 .
C19 H19B 0.9700 .
C20 H20A 0.9700 .
C20 H20B 0.9700 .
